data_2243359
loop_
_publ_author_name
'Jabri, Zainab'
'Jarmoni, Karim'
'H\"okelek, Tuncer'
'Mague, Joel T.'
'Sabir, Safia'
'Kandri Rodi, Youssef'
'Misbahi, Khalid'

_publ_section_title
;
 Crystal structure, Hirshfeld surface analysis and DFT studies of
 6-bromo-3-(12-bromododecyl)-2-(4-nitrophenyl)-4<i>H</i>-imidazo[4,5-<i>b</i>]pyridine
;
_journal_coeditor_code WM5551
_journal_issue 5
_journal_name_full 'Acta Crystallographica Section E'
_journal_page_first 677
_journal_page_last 682
_journal_paper_doi 10.1107/S2056989020005228
_journal_volume 76
_journal_year 2020
_chemical_formula_iupac 'C24 H30 Br2 N4 O2'
_chemical_formula_moiety 'C24 H30 Br2 N4 O2'
_chemical_formula_sum 'C24 H30 Br2 N4 O2'
_chemical_formula_weight 566.34
_chemical_name_systematic 6-Bromo-3-(12-bromododecyl)-2-(4-nitrophenyl)-3<i>H</i>-imidazo[4,5-<i>b</i>]pyridine
_space_group_crystal_system triclinic
_space_group_IT_number 2
_space_group_name_Hall '-P 1'
_space_group_name_H-M_alt 'P -1'
_atom_sites_solution_hydrogens geom
_atom_sites_solution_primary dual
_atom_sites_solution_secondary difmap
_audit_creation_method SHELXL-2018/3
_cell_angle_alpha 76.480(2)
_cell_angle_beta 84.965(3)
_cell_angle_gamma 73.891(2)
_cell_formula_units_Z 2
_cell_length_a 6.3291(11)
_cell_length_b 9.8911(17)
_cell_length_c 21.133(4)
_cell_measurement_reflns_used 9900
_cell_measurement_temperature 150.(2)
_cell_measurement_theta_max 28.9509
_cell_measurement_theta_min 2.2032
_cell_volume 1235.4(4)
_computing_cell_refinement
;
<i>SAINT</i> (Bruker, 2016)
;
_computing_data_collection
;
<i>APEX3</i> (Bruker, 2016)
;
_computing_data_reduction
;
<i>SAINT</i> (Bruker, 2016)
;
_computing_molecular_graphics
;
<i>DIAMOND</i> (Brandenburg & Putz, 2012)
;
_computing_publication_material
;
<i>publCIF</i> (Westrip, 2010)
;
_computing_structure_refinement
;
<i>SHELXL2018/1</i> (Sheldrick, 2015<i>b</i>)
;
_computing_structure_solution
;
<i>SHELXT</i> (Sheldrick, 2015<i>a</i>)
;
_diffrn_ambient_temperature 150(2)
_diffrn_detector_area_resol_mean 8.3333
_diffrn_measured_fraction_theta_full 0.993
_diffrn_measured_fraction_theta_max 0.979
_diffrn_measurement_device_type 'Bruker SMART APEX CCD'
_diffrn_measurement_method '\f and \w scans'
_diffrn_radiation_monochromator graphite
_diffrn_radiation_type MoK\a
_diffrn_radiation_wavelength 0.71073
_diffrn_reflns_av_R_equivalents 0.0402
_diffrn_reflns_av_unetI/netI 0.0392
_diffrn_reflns_limit_h_max 8
_diffrn_reflns_limit_h_min -8
_diffrn_reflns_limit_k_max 13
_diffrn_reflns_limit_k_min -13
_diffrn_reflns_limit_l_max 29
_diffrn_reflns_limit_l_min -29
_diffrn_reflns_number 24139
_diffrn_reflns_theta_full 28.500
_diffrn_reflns_theta_max 29.278
_diffrn_reflns_theta_min 1.983
_diffrn_source 'fine-focus sealed tube'
_exptl_absorpt_coefficient_mu 3.309
_exptl_absorpt_correction_T_max 0.56
_exptl_absorpt_correction_T_min 0.23
_exptl_absorpt_correction_type multi-scan
_exptl_absorpt_process_details
;
(<i>SADABS</i>; Krause <i>et al.</i>, 2015)
;
_exptl_crystal_colour 'light orange'
_exptl_crystal_density_diffrn 1.522
_exptl_crystal_density_method 'not measured'
_exptl_crystal_description column
_exptl_crystal_F_000 576
_exptl_crystal_size_max 0.481
_exptl_crystal_size_mid 0.226
_exptl_crystal_size_min 0.196
_refine_diff_density_max 0.723
_refine_diff_density_min -0.804
_refine_ls_extinction_method none
_refine_ls_goodness_of_fit_ref 1.033
_refine_ls_hydrogen_treatment constr
_refine_ls_matrix_type full
_refine_ls_number_parameters 293
_refine_ls_number_reflns 6598
_refine_ls_number_restraints 0
_refine_ls_restrained_S_all 1.033
_refine_ls_R_factor_all 0.0481
_refine_ls_R_factor_gt 0.0354
_refine_ls_shift/su_max 0.002
_refine_ls_shift/su_mean 0.000
_refine_ls_structure_factor_coef Fsqd
_refine_ls_weighting_details 'w=1/[\s^2^(Fo^2^)+(0.0494P)^2^+0.3700P] where P=(Fo^2^+2Fc^2^)/3'
_refine_ls_weighting_scheme calc
_refine_ls_wR_factor_gt 0.0904
_refine_ls_wR_factor_ref 0.0953
_reflns_number_gt 5337
_reflns_number_total 6598
_reflns_threshold_expression 'I > 2\s(I)'
_cod_data_source_file wm5551sup1.cif
_cod_data_source_block I
_cod_database_code 2243359
_shelx_space_group_comment
;
The symmetry employed for this shelxl refinement is uniquely defined
by the following loop, which should always be used as a source of
symmetry information in preference to the above space-group names.
They are only intended as comments.
;
_shelx_estimated_absorpt_t_min 0.299
_shelx_estimated_absorpt_t_max 0.563

loop_
_space_group_symop_operation_xyz
'x, y, z'
'-x, -y, -z'

loop_
_atom_site_type_symbol
_atom_site_label
_atom_site_fract_x
_atom_site_fract_y
_atom_site_fract_z
_atom_site_U_iso_or_equiv
_atom_site_adp_type
_atom_site_calc_flag
_atom_site_occupancy
_atom_site_disorder_assembly
_atom_site_disorder_group
Br Br1 1.82823(3) 0.88087(2) 0.00828(2) 0.02928(7) Uani d 1 . .
Br Br2 -0.34993(9) 0.51084(14) 0.63610(3) 0.05439(19) Uani d 0.902(3) A 1
Br Br2A -0.3773(9) 0.5733(11) 0.6273(3) 0.05439(19) Uani d 0.098(3) A 2
O O1 0.4691(3) 0.16270(19) 0.13274(10) 0.0470(4) Uani d 1 . .
O O2 0.3734(3) 0.2314(2) 0.22339(9) 0.0468(4) Uani d 1 . .
N N1 1.3755(3) 0.79656(18) 0.15128(8) 0.0244(3) Uani d 1 . .
N N2 1.1281(3) 0.64593(18) 0.16156(8) 0.0239(3) Uani d 1 . .
N N3 1.2508(3) 0.55633(18) 0.06847(8) 0.0234(3) Uani d 1 . .
N N4 0.4845(3) 0.23168(19) 0.17246(10) 0.0317(4) Uani d 1 . .
C C1 1.3664(3) 0.6514(2) 0.07409(9) 0.0222(4) Uani d 1 . .
C C2 1.5326(3) 0.6991(2) 0.03550(10) 0.0241(4) Uani d 1 . .
H H2 1.588946 0.665956 -0.002911 0.029 Uiso calc 1 . .
C C3 1.6108(3) 0.7989(2) 0.05705(10) 0.0241(4) Uani d 1 . .
C C4 1.5370(3) 0.8446(2) 0.11371(10) 0.0250(4) Uani d 1 . .
H H4 1.599544 0.910484 0.126734 0.030 Uiso calc 1 . .
C C5 1.2880(3) 0.7032(2) 0.13151(9) 0.0223(4) Uani d 1 . .
C C6 1.1134(3) 0.5596(2) 0.12076(9) 0.0225(4) Uani d 1 . .
C C7 0.9500(3) 0.4757(2) 0.13404(9) 0.0223(4) Uani d 1 . .
C C8 0.9326(3) 0.3904(2) 0.09185(10) 0.0256(4) Uani d 1 . .
H H8 1.027479 0.386290 0.054538 0.031 Uiso calc 1 . .
C C9 0.7781(3) 0.3117(2) 0.10385(10) 0.0266(4) Uani d 1 . .
H H9 0.764906 0.253965 0.074998 0.032 Uiso calc 1 . .
C C10 0.6431(3) 0.3189(2) 0.15897(10) 0.0249(4) Uani d 1 . .
C C11 0.6535(3) 0.4038(2) 0.20136(10) 0.0272(4) Uani d 1 . .
H H11 0.557276 0.407835 0.238384 0.033 Uiso calc 1 . .
C C12 0.8083(3) 0.4831(2) 0.18856(10) 0.0254(4) Uani d 1 . .
H H12 0.817963 0.542629 0.216954 0.031 Uiso calc 1 . .
C C13 1.2921(3) 0.8451(2) 0.21174(10) 0.0277(4) Uani d 1 . .
H H13A 1.407583 0.875235 0.229259 0.033 Uiso calc 1 . .
H H13B 1.259112 0.763605 0.244503 0.033 Uiso calc 1 . .
C C14 1.0856(4) 0.9702(2) 0.20091(10) 0.0303(4) Uani d 1 . .
H H14A 0.979474 0.946902 0.176234 0.036 Uiso calc 1 . .
H H14B 1.124005 1.057448 0.174668 0.036 Uiso calc 1 . .
C C15 0.9786(4) 1.0010(2) 0.26569(11) 0.0354(5) Uani d 1 . .
H H15A 1.093787 1.003377 0.293931 0.042 Uiso calc 1 . .
H H15B 0.872569 1.097574 0.257308 0.042 Uiso calc 1 . .
C C16 0.8594(4) 0.8905(3) 0.30167(12) 0.0422(6) Uani d 1 . .
H H16A 0.766800 0.873698 0.270434 0.051 Uiso calc 1 . .
H H16B 0.970288 0.798211 0.317524 0.051 Uiso calc 1 . .
C C17 0.7154(5) 0.9319(3) 0.35888(13) 0.0481(7) Uani d 1 . .
H H17A 0.608784 1.026430 0.343710 0.058 Uiso calc 1 . .
H H17B 0.808726 0.943166 0.391508 0.058 Uiso calc 1 . .
C C18 0.5895(5) 0.8219(3) 0.39151(13) 0.0498(7) Uani d 1 . .
H H18A 0.499382 0.809373 0.358399 0.060 Uiso calc 1 . .
H H18B 0.697061 0.727992 0.407038 0.060 Uiso calc 1 . .
C C19 0.4406(5) 0.8604(3) 0.44815(14) 0.0551(8) Uani d 1 . .
H H19A 0.334976 0.955515 0.433229 0.066 Uiso calc 1 . .
H H19B 0.530537 0.869341 0.482227 0.066 Uiso calc 1 . .
C C20 0.3130(5) 0.7502(3) 0.47773(13) 0.0511(7) Uani d 1 . .
H H20A 0.418487 0.653915 0.489418 0.061 Uiso calc 1 . .
H H20B 0.215232 0.746721 0.444409 0.061 Uiso calc 1 . .
C C21 0.1746(5) 0.7810(3) 0.53790(14) 0.0504(7) Uani d 1 . .
H H21A 0.268887 0.794690 0.569570 0.060 Uiso calc 1 . .
H H21B 0.057909 0.872000 0.525371 0.060 Uiso calc 1 . .
C C22 0.0687(5) 0.6614(3) 0.57043(12) 0.0434(6) Uani d 1 . .
H H22A 0.182702 0.568038 0.577361 0.052 Uiso calc 1 . .
H H22B -0.041627 0.656911 0.541078 0.052 Uiso calc 1 . .
C C23 -0.0432(5) 0.6828(3) 0.63564(12) 0.0434(6) Uani d 1 . .
H H23A 0.059462 0.705909 0.661635 0.052 Uiso calc 1 A 1
H H23B -0.173900 0.766726 0.627551 0.052 Uiso calc 1 A 1
C C24 -0.1145(4) 0.5542(3) 0.67503(11) 0.0404(5) Uani d 0.902(3) A 1
H H24A -0.164784 0.571989 0.718783 0.049 Uiso calc 0.902(3) A 1
H H24B 0.014190 0.468801 0.680713 0.049 Uiso calc 0.902(3) A 1
C C24A -0.1145(4) 0.5542(3) 0.67503(11) 0.0404(5) Uani d 0.098(3) A 2
H H24C -0.150774 0.561926 0.720811 0.049 Uiso calc 0.098(3) A 2
H H24D -0.001810 0.462587 0.673847 0.049 Uiso calc 0.098(3) A 2

loop_
_atom_site_aniso_label
_atom_site_aniso_U_11
_atom_site_aniso_U_22
_atom_site_aniso_U_33
_atom_site_aniso_U_12
_atom_site_aniso_U_13
_atom_site_aniso_U_23
Br1 0.02318(11) 0.02607(11) 0.04000(13) -0.01178(8) 0.00655(8) -0.00638(8)
Br2 0.0548(2) 0.0723(6) 0.04320(19) -0.0293(3) -0.00326(15) -0.0109(3)
Br2A 0.0548(2) 0.0723(6) 0.04320(19) -0.0293(3) -0.00326(15) -0.0109(3)
O1 0.0496(11) 0.0440(10) 0.0645(12) -0.0309(8) 0.0154(9) -0.0294(9)
O2 0.0465(10) 0.0549(11) 0.0518(11) -0.0357(9) 0.0175(8) -0.0171(9)
N1 0.0216(8) 0.0245(8) 0.0304(8) -0.0099(6) 0.0014(7) -0.0087(7)
N2 0.0224(8) 0.0255(8) 0.0276(8) -0.0119(7) 0.0019(6) -0.0073(7)
N3 0.0196(8) 0.0236(8) 0.0301(8) -0.0089(6) 0.0003(6) -0.0082(7)
N4 0.0279(9) 0.0267(9) 0.0437(11) -0.0140(7) 0.0035(8) -0.0074(8)
C1 0.0182(9) 0.0219(9) 0.0274(9) -0.0062(7) -0.0007(7) -0.0063(7)
C2 0.0187(9) 0.0224(9) 0.0306(10) -0.0058(7) 0.0013(7) -0.0053(8)
C3 0.0170(9) 0.0210(9) 0.0334(10) -0.0066(7) 0.0015(7) -0.0033(8)
C4 0.0216(9) 0.0211(9) 0.0344(10) -0.0091(7) -0.0002(8) -0.0066(8)
C5 0.0202(9) 0.0219(9) 0.0266(9) -0.0080(7) -0.0005(7) -0.0059(7)
C6 0.0194(9) 0.0228(9) 0.0263(9) -0.0072(7) -0.0020(7) -0.0049(7)
C7 0.0188(9) 0.0211(9) 0.0274(9) -0.0065(7) -0.0014(7) -0.0044(7)
C8 0.0218(9) 0.0252(9) 0.0322(10) -0.0091(8) 0.0033(8) -0.0088(8)
C9 0.0232(10) 0.0243(9) 0.0366(11) -0.0095(8) 0.0006(8) -0.0114(8)
C10 0.0207(9) 0.0214(9) 0.0340(10) -0.0098(7) 0.0004(8) -0.0039(8)
C11 0.0231(10) 0.0302(10) 0.0292(10) -0.0108(8) 0.0020(8) -0.0050(8)
C12 0.0245(10) 0.0275(10) 0.0274(10) -0.0109(8) -0.0010(8) -0.0070(8)
C13 0.0288(11) 0.0302(10) 0.0292(10) -0.0116(8) 0.0019(8) -0.0129(8)
C14 0.0322(11) 0.0288(10) 0.0312(10) -0.0111(9) 0.0041(8) -0.0073(9)
C15 0.0383(13) 0.0298(11) 0.0386(12) -0.0096(9) 0.0092(10) -0.0117(9)
C16 0.0457(14) 0.0465(14) 0.0412(13) -0.0219(12) 0.0138(11) -0.0168(11)
C17 0.0528(16) 0.0397(14) 0.0486(15) -0.0129(12) 0.0184(12) -0.0102(11)
C18 0.0584(17) 0.0536(16) 0.0413(14) -0.0229(14) 0.0172(12) -0.0148(12)
C19 0.0665(19) 0.0431(15) 0.0488(15) -0.0142(13) 0.0258(14) -0.0070(12)
C20 0.0589(18) 0.0568(17) 0.0365(13) -0.0198(14) 0.0158(12) -0.0089(12)
C21 0.0590(17) 0.0378(14) 0.0466(15) -0.0096(12) 0.0208(13) -0.0058(11)
C22 0.0490(15) 0.0473(14) 0.0335(12) -0.0146(12) 0.0101(11) -0.0101(11)
C23 0.0486(15) 0.0449(14) 0.0370(12) -0.0135(12) 0.0122(11) -0.0129(11)
C24 0.0434(14) 0.0483(14) 0.0307(11) -0.0158(11) 0.0009(10) -0.0069(10)
C24A 0.0434(14) 0.0483(14) 0.0307(11) -0.0158(11) 0.0009(10) -0.0069(10)

loop_
_atom_type_symbol
_atom_type_description
_atom_type_scat_dispersion_real
_atom_type_scat_dispersion_imag
_atom_type_scat_source
C C 0.0033 0.0016 'International Tables Vol C Tables 4.2.6.8 and 6.1.1.4'
H H 0.0000 0.0000 'International Tables Vol C Tables 4.2.6.8 and 6.1.1.4'
Br Br -0.2901 2.4595 'International Tables Vol C Tables 4.2.6.8 and 6.1.1.4'
N N 0.0061 0.0033 'International Tables Vol C Tables 4.2.6.8 and 6.1.1.4'
O O 0.0106 0.0060 'International Tables Vol C Tables 4.2.6.8 and 6.1.1.4'

loop_
_geom_angle_atom_site_label_1
_geom_angle_atom_site_label_2
_geom_angle_atom_site_label_3
_geom_angle_site_symmetry_1
_geom_angle_site_symmetry_3
_geom_angle
_geom_angle_publ_flag
C5 N1 C4 . . 118.57(17) ?
C5 N1 C13 . . 119.67(16) ?
C4 N1 C13 . . 121.75(17) ?
C5 N2 C6 . . 100.79(16) ?
C6 N3 C1 . . 102.17(16) ?
O1 N4 O2 . . 123.30(19) ?
O1 N4 C10 . . 118.48(18) ?
O2 N4 C10 . . 118.22(18) ?
N3 C1 C2 . . 132.04(18) ?
N3 C1 C5 . . 107.59(16) ?
C2 C1 C5 . . 120.37(18) ?
C1 C2 C3 . . 115.51(18) ?
C1 C2 H2 . . 122.2 ?
C3 C2 H2 . . 122.2 ?
C4 C3 C2 . . 123.24(18) ?
C4 C3 Br1 . . 115.85(15) ?
C2 C3 Br1 . . 120.92(15) ?
N1 C4 C3 . . 120.73(18) ?
N1 C4 H4 . . 119.6 ?
C3 C4 H4 . . 119.6 ?
N2 C5 N1 . . 126.94(18) ?
N2 C5 C1 . . 111.52(17) ?
N1 C5 C1 . . 121.53(17) ?
N3 C6 N2 . . 117.92(17) ?
N3 C6 C7 . . 121.76(17) ?
N2 C6 C7 . . 120.31(17) ?
C8 C7 C12 . . 119.67(18) ?
C8 C7 C6 . . 120.18(18) ?
C12 C7 C6 . . 120.14(18) ?
C9 C8 C7 . . 120.52(19) ?
C9 C8 H8 . . 119.7 ?
C7 C8 H8 . . 119.7 ?
C8 C9 C10 . . 118.46(19) ?
C8 C9 H9 . . 120.8 ?
C10 C9 H9 . . 120.8 ?
C11 C10 C9 . . 122.63(18) ?
C11 C10 N4 . . 119.21(18) ?
C9 C10 N4 . . 118.16(18) ?
C10 C11 C12 . . 118.37(19) ?
C10 C11 H11 . . 120.8 ?
C12 C11 H11 . . 120.8 ?
C11 C12 C7 . . 120.34(19) ?
C11 C12 H12 . . 119.8 ?
C7 C12 H12 . . 119.8 ?
N1 C13 C14 . . 112.14(17) ?
N1 C13 H13A . . 109.2 ?
C14 C13 H13A . . 109.2 ?
N1 C13 H13B . . 109.2 ?
C14 C13 H13B . . 109.2 ?
H13A C13 H13B . . 107.9 ?
C13 C14 C15 . . 111.20(18) ?
C13 C14 H14A . . 109.4 ?
C15 C14 H14A . . 109.4 ?
C13 C14 H14B . . 109.4 ?
C15 C14 H14B . . 109.4 ?
H14A C14 H14B . . 108.0 ?
C16 C15 C14 . . 113.51(19) ?
C16 C15 H15A . . 108.9 ?
C14 C15 H15A . . 108.9 ?
C16 C15 H15B . . 108.9 ?
C14 C15 H15B . . 108.9 ?
H15A C15 H15B . . 107.7 ?
C17 C16 C15 . . 115.0(2) ?
C17 C16 H16A . . 108.5 ?
C15 C16 H16A . . 108.5 ?
C17 C16 H16B . . 108.5 ?
C15 C16 H16B . . 108.5 ?
H16A C16 H16B . . 107.5 ?
C16 C17 C18 . . 113.4(2) ?
C16 C17 H17A . . 108.9 ?
C18 C17 H17A . . 108.9 ?
C16 C17 H17B . . 108.9 ?
C18 C17 H17B . . 108.9 ?
H17A C17 H17B . . 107.7 ?
C19 C18 C17 . . 115.1(2) ?
C19 C18 H18A . . 108.5 ?
C17 C18 H18A . . 108.5 ?
C19 C18 H18B . . 108.5 ?
C17 C18 H18B . . 108.5 ?
H18A C18 H18B . . 107.5 ?
C18 C19 C20 . . 113.3(3) ?
C18 C19 H19A . . 108.9 ?
C20 C19 H19A . . 108.9 ?
C18 C19 H19B . . 108.9 ?
C20 C19 H19B . . 108.9 ?
H19A C19 H19B . . 107.7 ?
C19 C20 C21 . . 114.2(3) ?
C19 C20 H20A . . 108.7 ?
C21 C20 H20A . . 108.7 ?
C19 C20 H20B . . 108.7 ?
C21 C20 H20B . . 108.7 ?
H20A C20 H20B . . 107.6 ?
C22 C21 C20 . . 113.0(2) ?
C22 C21 H21A . . 109.0 ?
C20 C21 H21A . . 109.0 ?
C22 C21 H21B . . 109.0 ?
C20 C21 H21B . . 109.0 ?
H21A C21 H21B . . 107.8 ?
C21 C22 C23 . . 112.7(2) ?
C21 C22 H22A . . 109.0 ?
C23 C22 H22A . . 109.0 ?
C21 C22 H22B . . 109.0 ?
C23 C22 H22B . . 109.0 ?
H22A C22 H22B . . 107.8 ?
C24A C23 C22 . . 114.3(2) ?
C24 C23 C22 . . 114.3(2) ?
C24 C23 H23A . . 108.7 ?
C22 C23 H23A . . 108.7 ?
C24 C23 H23B . . 108.7 ?
C22 C23 H23B . . 108.7 ?
H23A C23 H23B . . 107.6 ?
C23 C24 Br2 . . 114.01(18) ?
C23 C24 H24A . . 108.8 ?
Br2 C24 H24A . . 108.8 ?
C23 C24 H24B . . 108.8 ?
Br2 C24 H24B . . 108.8 ?
H24A C24 H24B . . 107.6 ?
C23 C24A Br2A . . 99.5(3) ?
C23 C24A H24C . . 111.9 ?
Br2A C24A H24C . . 111.9 ?
C23 C24A H24D . . 111.9 ?
Br2A C24A H24D . . 111.9 ?
H24C C24A H24D . . 109.6 ?

loop_
_geom_bond_atom_site_label_1
_geom_bond_atom_site_label_2
_geom_bond_site_symmetry_2
_geom_bond_distance
_geom_bond_publ_flag
Br1 C3 . 1.8954(19) ?
Br2 C24 . 1.953(3) ?
Br2A C24A . 1.962(5) ?
O1 N4 . 1.224(2) ?
O2 N4 . 1.233(2) ?
N1 C5 . 1.357(2) ?
N1 C4 . 1.361(2) ?
N1 C13 . 1.473(3) ?
N2 C5 . 1.336(2) ?
N2 C6 . 1.372(3) ?
N3 C6 . 1.346(2) ?
N3 C1 . 1.372(2) ?
N4 C10 . 1.465(2) ?
C1 C2 . 1.392(3) ?
C1 C5 . 1.423(3) ?
C2 C3 . 1.396(3) ?
C2 H2 . 0.9500 ?
C3 C4 . 1.376(3) ?
C4 H4 . 0.9500 ?
C6 C7 . 1.467(3) ?
C7 C8 . 1.393(3) ?
C7 C12 . 1.400(3) ?
C8 C9 . 1.383(3) ?
C8 H8 . 0.9500 ?
C9 C10 . 1.387(3) ?
C9 H9 . 0.9500 ?
C10 C11 . 1.380(3) ?
C11 C12 . 1.389(3) ?
C11 H11 . 0.9500 ?
C12 H12 . 0.9500 ?
C13 C14 . 1.521(3) ?
C13 H13A . 0.9900 ?
C13 H13B . 0.9900 ?
C14 C15 . 1.531(3) ?
C14 H14A . 0.9900 ?
C14 H14B . 0.9900 ?
C15 C16 . 1.520(3) ?
C15 H15A . 0.9900 ?
C15 H15B . 0.9900 ?
C16 C17 . 1.514(3) ?
C16 H16A . 0.9900 ?
C16 H16B . 0.9900 ?
C17 C18 . 1.526(4) ?
C17 H17A . 0.9900 ?
C17 H17B . 0.9900 ?
C18 C19 . 1.511(4) ?
C18 H18A . 0.9900 ?
C18 H18B . 0.9900 ?
C19 C20 . 1.520(4) ?
C19 H19A . 0.9900 ?
C19 H19B . 0.9900 ?
C20 C21 . 1.521(4) ?
C20 H20A . 0.9900 ?
C20 H20B . 0.9900 ?
C21 C22 . 1.517(4) ?
C21 H21A . 0.9900 ?
C21 H21B . 0.9900 ?
C22 C23 . 1.526(3) ?
C22 H22A . 0.9900 ?
C22 H22B . 0.9900 ?
C23 C24A . 1.507(3) ?
C23 C24 . 1.507(3) ?
C23 H23A . 0.9900 ?
C23 H23B . 0.9900 ?
C24 H24A . 0.9900 ?
C24 H24B . 0.9900 ?
C24A H24C . 0.9900 ?
C24A H24D . 0.9900 ?

loop_
_geom_hbond_atom_site_label_D
_geom_hbond_atom_site_label_H
_geom_hbond_atom_site_label_A
_geom_hbond_site_symmetry_A
_geom_hbond_distance_DH
_geom_hbond_distance_HA
_geom_hbond_distance_DA
_geom_hbond_angle_DHA
_geom_hbond_publ_flag
C4 H4 O1 1_665 0.95 2.43 3.171(3) 135 yes
C24 H24A O2 2_566 0.99 2.53 3.372(3) 142 yes

loop_
_geom_torsion_atom_site_label_1
_geom_torsion_atom_site_label_2
_geom_torsion_atom_site_label_3
_geom_torsion_atom_site_label_4
_geom_torsion_site_symmetry_1
_geom_torsion_site_symmetry_2
_geom_torsion_site_symmetry_3
_geom_torsion_site_symmetry_4
_geom_torsion
_geom_torsion_publ_flag
C6 N3 C1 C2 . . . . -179.2(2) ?
C6 N3 C1 C5 . . . . 0.9(2) ?
N3 C1 C2 C3 . . . . 179.6(2) ?
C5 C1 C2 C3 . . . . -0.4(3) ?
C1 C2 C3 C4 . . . . 2.3(3) ?
C1 C2 C3 Br1 . . . . -177.37(13) ?
C5 N1 C4 C3 . . . . -0.3(3) ?
C13 N1 C4 C3 . . . . -179.31(18) ?
C2 C3 C4 N1 . . . . -2.0(3) ?
Br1 C3 C4 N1 . . . . 177.68(14) ?
C6 N2 C5 N1 . . . . -178.66(19) ?
C6 N2 C5 C1 . . . . -0.1(2) ?
C4 N1 C5 N2 . . . . -179.38(18) ?
C13 N1 C5 N2 . . . . -0.4(3) ?
C4 N1 C5 C1 . . . . 2.2(3) ?
C13 N1 C5 C1 . . . . -178.80(18) ?
N3 C1 C5 N2 . . . . -0.5(2) ?
C2 C1 C5 N2 . . . . 179.53(17) ?
N3 C1 C5 N1 . . . . 178.14(17) ?
C2 C1 C5 N1 . . . . -1.8(3) ?
C1 N3 C6 N2 . . . . -1.0(2) ?
C1 N3 C6 C7 . . . . 178.18(17) ?
C5 N2 C6 N3 . . . . 0.7(2) ?
C5 N2 C6 C7 . . . . -178.50(17) ?
N3 C6 C7 C8 . . . . -0.5(3) ?
N2 C6 C7 C8 . . . . 178.74(18) ?
N3 C6 C7 C12 . . . . -179.32(18) ?
N2 C6 C7 C12 . . . . -0.1(3) ?
C12 C7 C8 C9 . . . . -0.8(3) ?
C6 C7 C8 C9 . . . . -179.63(18) ?
C7 C8 C9 C10 . . . . -0.5(3) ?
C8 C9 C10 C11 . . . . 1.5(3) ?
C8 C9 C10 N4 . . . . -178.13(18) ?
O1 N4 C10 C11 . . . . 176.3(2) ?
O2 N4 C10 C11 . . . . -3.8(3) ?
O1 N4 C10 C9 . . . . -4.1(3) ?
O2 N4 C10 C9 . . . . 175.81(19) ?
C9 C10 C11 C12 . . . . -1.0(3) ?
N4 C10 C11 C12 . . . . 178.54(18) ?
C10 C11 C12 C7 . . . . -0.3(3) ?
C8 C7 C12 C11 . . . . 1.2(3) ?
C6 C7 C12 C11 . . . . -179.94(18) ?
C5 N1 C13 C14 . . . . -83.3(2) ?
C4 N1 C13 C14 . . . . 95.7(2) ?
N1 C13 C14 C15 . . . . 169.76(17) ?
C13 C14 C15 C16 . . . . -74.4(3) ?
C14 C15 C16 C17 . . . . -168.7(2) ?
C15 C16 C17 C18 . . . . 177.0(2) ?
C16 C17 C18 C19 . . . . -179.0(3) ?
C17 C18 C19 C20 . . . . 178.2(3) ?
C18 C19 C20 C21 . . . . 175.8(3) ?
C19 C20 C21 C22 . . . . -173.9(3) ?
C20 C21 C22 C23 . . . . 172.0(3) ?
C21 C22 C23 C24A . . . . -169.6(2) ?
C21 C22 C23 C24 . . . . -169.6(2) ?
C22 C23 C24 Br2 . . . . -66.7(3) ?
C22 C23 C24A Br2A . . . . -76.3(3) ?

_cod_database_fobs_code 2243359
